data_1565710
loop_
_publ_author_name
'Duan, Yao-Yao'
'Wu, Dong-Fang'
'Chen, Huan-Huan'
'Wang, Yun-Juan'
'Li, Ling'
'Gao, Hong-Ling'
'Cui, Jian-Zhong'

_publ_section_title
;
 New dinuclear compounds of dysprosium and erbium constructed by an
 O-vanillin ligand and \b-diketonate coligand: Synthesis, near-Infrared
 luminescent and magnetism
;
_journal_name_full 'Inorganica Chimica Acta'
_journal_page_first 119203
_journal_paper_doi 10.1016/j.ica.2019.119203
_journal_volume 499
_journal_year 2020
_chemical_formula_moiety 'C76 H58 Er2 O14'
_chemical_formula_sum 'C76 H58 Er2 O14'
_chemical_formula_weight 1529.74
_space_group_crystal_system triclinic
_space_group_IT_number 2
_space_group_name_Hall '-P 1'
_space_group_name_H-M_alt 'P -1'
_atom_sites_solution_hydrogens geom
_atom_sites_solution_primary direct
_cell_angle_alpha 71.46(3)
_cell_angle_beta 67.42(3)
_cell_angle_gamma 89.40(3)
_cell_formula_units_Z 2
_cell_length_a 13.420(3)
_cell_length_b 17.024(3)
_cell_length_c 17.067(3)
_cell_measurement_reflns_used 9618
_cell_measurement_temperature 113
_cell_measurement_theta_max 27.9304
_cell_measurement_theta_min 1.5224
_cell_volume 3385.6(16)
_computing_cell_refinement 'CrystalClear (Rigaku Inc., 2008)'
_computing_data_collection 'CrystalClear (Rigaku Inc., 2008)'
_computing_data_reduction 'CrystalClear (Rigaku Inc., 2008)'
_computing_molecular_graphics 'Olex2 (Dolomanov et al., 2009)'
_computing_publication_material 'Olex2 (Dolomanov et al., 2009)'
_computing_structure_refinement 'ShelXL (Sheldrick, 2015)'
_computing_structure_solution 'ShelXS (Sheldrick, 2008)'
_diffrn_ambient_temperature 113
_diffrn_measured_fraction_theta_full 0.999
_diffrn_measured_fraction_theta_max 0.996
_diffrn_measurement_device_type 'Rigaku Saturn 70 CCD'
_diffrn_measurement_method '\w scans'
_diffrn_radiation_monochromator confocal
_diffrn_radiation_type MoK\a
_diffrn_radiation_wavelength 0.71073
_diffrn_reflns_av_R_equivalents 0.0458
_diffrn_reflns_av_unetI/netI 0.0596
_diffrn_reflns_Laue_measured_fraction_full 0.999
_diffrn_reflns_Laue_measured_fraction_max 0.996
_diffrn_reflns_limit_h_max 16
_diffrn_reflns_limit_h_min -17
_diffrn_reflns_limit_k_max 22
_diffrn_reflns_limit_k_min -22
_diffrn_reflns_limit_l_max 22
_diffrn_reflns_limit_l_min -22
_diffrn_reflns_number 40563
_diffrn_reflns_point_group_measured_fraction_full 0.999
_diffrn_reflns_point_group_measured_fraction_max 0.996
_diffrn_reflns_theta_full 25.242
_diffrn_reflns_theta_max 27.881
_diffrn_reflns_theta_min 1.272
_exptl_absorpt_coefficient_mu 2.526
_exptl_absorpt_correction_T_max 1.0000
_exptl_absorpt_correction_T_min 0.7593
_exptl_absorpt_correction_type multi-scan
_exptl_absorpt_process_details CrystalClear
_exptl_crystal_colour orange
_exptl_crystal_density_diffrn 1.501
_exptl_crystal_description Prism
_exptl_crystal_F_000 1524
_exptl_crystal_size_max 0.22
_exptl_crystal_size_mid 0.18
_exptl_crystal_size_min 0.16
_refine_diff_density_max 2.071
_refine_diff_density_min -1.673
_refine_diff_density_rms 0.235
_refine_ls_extinction_coef 0.0080(3)
_refine_ls_extinction_expression Fc^*^=kFc[1+0.001xFc^2^\l^3^/sin(2\q)]^-1/4^
_refine_ls_extinction_method 'SHELXL-2014/8 (Sheldrick 2014'
_refine_ls_goodness_of_fit_ref 1.073
_refine_ls_hydrogen_treatment constr
_refine_ls_matrix_type full
_refine_ls_number_parameters 832
_refine_ls_number_reflns 16106
_refine_ls_number_restraints 12
_refine_ls_restrained_S_all 1.076
_refine_ls_R_factor_all 0.0653
_refine_ls_R_factor_gt 0.0516
_refine_ls_shift/su_max 0.002
_refine_ls_shift/su_mean 0.000
_refine_ls_structure_factor_coef Fsqd
_refine_ls_weighting_details 'w=1/[\s^2^(Fo^2^)+(0.0784P)^2^+4.5145P] where P=(Fo^2^+2Fc^2^)/3'
_refine_ls_weighting_scheme calc
_refine_ls_wR_factor_gt 0.1378
_refine_ls_wR_factor_ref 0.1523
_reflns_Friedel_coverage 0.000
_reflns_Friedel_fraction_full .
_reflns_Friedel_fraction_max .
_reflns_number_gt 13141
_reflns_number_total 16106
_reflns_threshold_expression 'I > 2\s(I)'
_cod_data_source_file ICA-2020-499-119203.cif
_cod_data_source_block 3
_cod_original_cell_volume 3385.5(15)
_cod_database_code 1565710
_shelx_space_group_comment
;
The symmetry employed for this shelxl refinement is uniquely defined
by the following loop, which should always be used as a source of
symmetry information in preference to the above space-group names.
They are only intended as comments.
;
_shelx_estimated_absorpt_t_max 0.688
_shelx_estimated_absorpt_t_min 0.606
_olex2_refinement_description
;
1. Fixed Uiso
 At 1.2 times of:
  All C(H) groups
 At 1.5 times of:
  All C(H,H,H) groups
2. Uiso/Uaniso restraints and constraints
Uanis(C29) \\sim Ueq, Uanis(C28) \\sim Ueq: with sigma of 0.01 and sigma for
terminal atoms of 0.02
3.a Aromatic/amide H refined with riding coordinates:
 C1(H1), C3(H3), C4(H4), C5(H5), C9(H9), C11(H11), C12(H12), C13(H13),
 C17(H17), C18(H18), C19(H19), C20(H20), C21(H21), C24(H24), C27(H27), C28(H28),
  C29(H29), C30(H30), C31(H31), C32(H32), C33(H33), C34(H34), C35(H35),
 C36(H36), C39(H39), C42(H42), C43(H43), C44(H44), C45(H45), C46(H46), C47(H47),
  C48(H48), C49(H49), C50(H50), C51(H51), C54(H54), C57(H57), C58(H58),
 C59(H59), C60(H60), C61(H61), C62(H62), C63(H63), C64(H64), C65(H65), C66(H66),
  C69(H69), C72(H72), C73(H73), C74(H74), C75(H75), C76(H76)
3.b Idealised Me refined as rotating group:
 C8(H8A,H8B,H8C), C16(H16A,H16B,H16C)
;

loop_
_space_group_symop_operation_xyz
'x, y, z'
'-x, -y, -z'

loop_
_atom_site_label
_atom_site_type_symbol
_atom_site_fract_x
_atom_site_fract_y
_atom_site_fract_z
_atom_site_U_iso_or_equiv
_atom_site_adp_type
_atom_site_occupancy
_atom_site_site_symmetry_order
_atom_site_calc_flag
_atom_site_refinement_flags_posn
_atom_site_refinement_flags_adp
_atom_site_refinement_flags_occupancy
_atom_site_disorder_assembly
_atom_site_disorder_group
Er1 Er 0.04385(2) 0.75152(2) 0.60757(2) 0.02891(10) Uani 1 1 d . . . . .
Er2 Er 0.13925(2) 0.71546(2) 0.79672(2) 0.02845(9) Uani 1 1 d . . . . .
O1 O -0.0509(4) 0.8724(3) 0.6072(3) 0.0477(11) Uani 1 1 d . . . . .
O2 O 0.0907(3) 0.8150(2) 0.6916(3) 0.0307(8) Uani 1 1 d . . . . .
O3 O 0.2445(4) 0.8597(3) 0.7334(3) 0.0443(10) Uani 1 1 d . . . . .
O4 O 0.0054(3) 0.5926(2) 0.6321(3) 0.0343(9) Uani 1 1 d . . . . .
O5 O 0.0342(3) 0.6546(2) 0.7447(2) 0.0274(8) Uani 1 1 d . . . . .
O6 O 0.0003(3) 0.6232(2) 0.9270(3) 0.0343(9) Uani 1 1 d . . . . .
O7 O 0.1866(3) 0.7026(2) 0.5222(3) 0.0333(9) Uani 1 1 d . . . . .
O8 O 0.1663(3) 0.8663(2) 0.4989(3) 0.0409(10) Uani 1 1 d . . . . .
O9 O -0.1404(3) 0.7068(2) 0.6808(3) 0.0325(8) Uani 1 1 d . . . . .
O10 O -0.0108(3) 0.7585(2) 0.4975(3) 0.0340(9) Uani 1 1 d . . . . .
O11 O 0.0353(3) 0.7964(2) 0.8758(3) 0.0360(9) Uani 1 1 d . . . . .
O12 O 0.2162(3) 0.7217(2) 0.8917(3) 0.0355(9) Uani 1 1 d . . . . .
O13 O 0.1967(3) 0.5842(2) 0.8136(3) 0.0318(8) Uani 1 1 d . . . . .
O14 O 0.2890(3) 0.7290(2) 0.6707(3) 0.0366(9) Uani 1 1 d . . . . .
C1 C -0.0315(6) 0.9388(4) 0.6147(5) 0.0538(18) Uani 1 1 d . . . . .
H1 H -0.0735 0.9820 0.6002 0.065 Uiso 1 1 calc R . . . .
C2 C 0.0477(6) 0.9560(4) 0.6429(5) 0.0513(17) Uani 1 1 d . . . . .
C3 C 0.0700(7) 1.0428(4) 0.6348(6) 0.061(2) Uani 1 1 d . . . . .
H3 H 0.0287 1.0840 0.6148 0.073 Uiso 1 1 calc R . . . .
C4 C 0.1523(8) 1.0632(5) 0.6570(7) 0.074(3) Uani 1 1 d . . . . .
H4 H 0.1670 1.1197 0.6513 0.089 Uiso 1 1 calc R . . . .
C5 C 0.2131(8) 1.0074(4) 0.6864(6) 0.068(2) Uani 1 1 d . . . . .
H5 H 0.2709 1.0247 0.6988 0.082 Uiso 1 1 calc R . . . .
C6 C 0.1901(6) 0.9257(4) 0.6980(4) 0.0457(16) Uani 1 1 d . . . . .
C7 C 0.1066(5) 0.8959(3) 0.6768(4) 0.0359(13) Uani 1 1 d . . . . .
C8 C 0.3494(6) 0.8827(5) 0.7230(6) 0.0586(19) Uani 1 1 d . . . . .
H8A H 0.3466 0.9197 0.7573 0.088 Uiso 1 1 calc GR . . . .
H8B H 0.3945 0.9119 0.6590 0.088 Uiso 1 1 calc GR . . . .
H8C H 0.3809 0.8326 0.7453 0.088 Uiso 1 1 calc GR . . . .
C9 C -0.0618(5) 0.5619(3) 0.9405(4) 0.0315(11) Uani 1 1 d . . . . .
H9 H -0.1069 0.5309 1.0016 0.038 Uiso 1 1 calc R . . . .
C10 C -0.0719(4) 0.5337(3) 0.8728(4) 0.0294(11) Uani 1 1 d . . . . .
C11 C -0.1366(5) 0.4554(3) 0.9045(4) 0.0334(12) Uani 1 1 d . . . . .
H11 H -0.1702 0.4257 0.9676 0.040 Uiso 1 1 calc R . . . .
C12 C -0.1509(5) 0.4228(3) 0.8463(4) 0.0406(14) Uani 1 1 d . . . . .
H12 H -0.1937 0.3702 0.8686 0.049 Uiso 1 1 calc R . . . .
C13 C -0.1025(5) 0.4667(3) 0.7528(4) 0.0360(13) Uani 1 1 d . . . . .
H13 H -0.1116 0.4434 0.7119 0.043 Uiso 1 1 calc R . . . .
C14 C -0.0416(5) 0.5440(3) 0.7206(4) 0.0314(11) Uani 1 1 d . . . . .
C15 C -0.0235(4) 0.5796(3) 0.7799(4) 0.0270(10) Uani 1 1 d . . . . .
C16 C 0.0073(5) 0.5558(4) 0.5666(4) 0.0353(13) Uani 1 1 d . . . . .
H16A H -0.0672 0.5442 0.5727 0.053 Uiso 1 1 calc GR . . . .
H16B H 0.0396 0.5036 0.5767 0.053 Uiso 1 1 calc GR . . . .
H16C H 0.0507 0.5946 0.5058 0.053 Uiso 1 1 calc GR . . . .
C17 C 0.2904(5) 0.5856(4) 0.4513(5) 0.0424(14) Uani 1 1 d . . . . .
H17 H 0.2686 0.5743 0.5141 0.051 Uiso 1 1 calc R . . . .
C18 C 0.3253(6) 0.5236(4) 0.4151(6) 0.0530(18) Uani 1 1 d . . . . .
H18 H 0.3319 0.4708 0.4527 0.064 Uiso 1 1 calc R . . . .
C19 C 0.3508(6) 0.5372(5) 0.3258(6) 0.057(2) Uani 1 1 d . . . . .
H19 H 0.3726 0.4935 0.3020 0.068 Uiso 1 1 calc R . . . .
C20 C 0.3445(6) 0.6154(5) 0.2698(5) 0.0544(19) Uani 1 1 d . . . . .
H20 H 0.3610 0.6251 0.2079 0.065 Uiso 1 1 calc R . . . .
C21 C 0.3137(5) 0.6792(4) 0.3058(5) 0.0472(16) Uani 1 1 d . . . . .
H21 H 0.3112 0.7332 0.2678 0.057 Uiso 1 1 calc R . . . .
C22 C 0.2869(4) 0.6643(3) 0.3963(4) 0.0327(12) Uani 1 1 d . . . . .
C23 C 0.2461(5) 0.7293(3) 0.4382(4) 0.0321(12) Uani 1 1 d . . . . .
C24 C 0.2774(5) 0.8131(4) 0.3862(4) 0.0436(15) Uani 1 1 d . . . . .
H24 H 0.3254 0.8276 0.3244 0.052 Uiso 1 1 calc R . . . .
C25 C 0.2405(5) 0.8779(4) 0.4217(4) 0.0443(16) Uani 1 1 d . . . . .
C26 C 0.2944(6) 0.9648(4) 0.3689(6) 0.064(2) Uani 1 1 d . . . . .
C27 C 0.3506(10) 0.9932(5) 0.2726(7) 0.109(5) Uani 1 1 d . . . . .
H27 H 0.3564 0.9552 0.2411 0.131 Uiso 1 1 calc R . . . .
C28 C 0.3963(10) 1.0754(6) 0.2256(9) 0.112(4) Uani 1 1 d . U . . .
H28 H 0.4317 1.0947 0.1617 0.134 Uiso 1 1 calc R . . . .
C29 C 0.3899(9) 1.1303(6) 0.2734(8) 0.099(4) Uani 1 1 d . U . . .
H29 H 0.4220 1.1868 0.2412 0.119 Uiso 1 1 calc R . . . .
C30 C 0.3378(9) 1.1035(5) 0.3664(7) 0.093(4) Uani 1 1 d . . . . .
H30 H 0.3350 1.1413 0.3977 0.111 Uiso 1 1 calc R . . . .
C31 C 0.2890(6) 1.0202(4) 0.4146(6) 0.069(3) Uani 1 1 d . . . . .
H31 H 0.2522 1.0019 0.4785 0.083 Uiso 1 1 calc R . . . .
C32 C -0.3231(5) 0.5892(4) 0.8081(4) 0.0381(13) Uani 1 1 d . . . . .
H32 H -0.2580 0.5821 0.8179 0.046 Uiso 1 1 calc R . . . .
C33 C -0.4201(5) 0.5421(4) 0.8737(4) 0.0460(16) Uani 1 1 d . . . . .
H33 H -0.4213 0.5009 0.9269 0.055 Uiso 1 1 calc R . . . .
C34 C -0.5167(5) 0.5562(5) 0.8604(5) 0.0502(18) Uani 1 1 d . . . . .
H34 H -0.5837 0.5244 0.9049 0.060 Uiso 1 1 calc R . . . .
C35 C -0.5146(5) 0.6155(4) 0.7833(5) 0.0459(16) Uani 1 1 d . . . . .
H35 H -0.5806 0.6261 0.7757 0.055 Uiso 1 1 calc R . . . .
C36 C -0.4165(5) 0.6601(4) 0.7161(4) 0.0391(13) Uani 1 1 d . . . . .
H36 H -0.4156 0.6997 0.6620 0.047 Uiso 1 1 calc R . . . .
C37 C -0.3199(4) 0.6472(3) 0.7274(4) 0.0307(12) Uani 1 1 d . . . . .
C38 C -0.2120(5) 0.6890(3) 0.6550(4) 0.0305(11) Uani 1 1 d . . . . .
C39 C -0.1934(5) 0.6992(4) 0.5651(4) 0.0343(12) Uani 1 1 d . . . . .
H39 H -0.2531 0.6844 0.5535 0.041 Uiso 1 1 calc R . . . .
C40 C -0.0935(5) 0.7294(3) 0.4921(4) 0.0292(11) Uani 1 1 d . . . . .
C41 C -0.0750(5) 0.7258(3) 0.4018(4) 0.0319(12) Uani 1 1 d . . . . .
C42 C -0.1543(6) 0.6924(5) 0.3831(4) 0.0506(17) Uani 1 1 d . . . . .
H42 H -0.2253 0.6723 0.4291 0.061 Uiso 1 1 calc R . . . .
C43 C -0.1304(7) 0.6883(5) 0.2976(5) 0.059(2) Uani 1 1 d . . . . .
H43 H -0.1856 0.6664 0.2856 0.071 Uiso 1 1 calc R . . . .
C44 C -0.0290(6) 0.7152(5) 0.2313(5) 0.0509(17) Uani 1 1 d . . . . .
H44 H -0.0131 0.7116 0.1734 0.061 Uiso 1 1 calc R . . . .
C45 C 0.0502(6) 0.7475(5) 0.2485(5) 0.060(2) Uani 1 1 d . . . . .
H45 H 0.1212 0.7669 0.2022 0.072 Uiso 1 1 calc R . . . .
C46 C 0.0274(6) 0.7519(5) 0.3326(5) 0.0528(18) Uani 1 1 d . . . . .
H46 H 0.0838 0.7736 0.3435 0.063 Uiso 1 1 calc R . . . .
C47 C -0.1031(7) 0.9133(5) 0.9147(7) 0.070(2) Uani 1 1 d . . . . .
H47 H -0.0882 0.9049 0.8590 0.084 Uiso 1 1 calc R . . . .
C48 C -0.1891(9) 0.9570(7) 0.9486(9) 0.099(4) Uani 1 1 d . . . . .
H48 H -0.2325 0.9786 0.9158 0.118 Uiso 1 1 calc R . . . .
C49 C -0.2107(9) 0.9686(6) 1.0296(9) 0.100(4) Uani 1 1 d . . . . .
H49 H -0.2690 0.9983 1.0523 0.120 Uiso 1 1 calc R . . . .
C50 C -0.1513(8) 0.9390(5) 1.0759(7) 0.074(3) Uani 1 1 d . . . . .
H50 H -0.1681 0.9473 1.1319 0.089 Uiso 1 1 calc R . . . .
C51 C -0.0639(6) 0.8954(4) 1.0446(5) 0.059(2) Uani 1 1 d . . . . .
H51 H -0.0214 0.8750 1.0785 0.071 Uiso 1 1 calc R . . . .
C52 C -0.0401(5) 0.8824(4) 0.9626(5) 0.0475(17) Uani 1 1 d . . . . .
C53 C 0.0470(5) 0.8308(3) 0.9287(4) 0.0383(14) Uani 1 1 d . . . . .
C54 C 0.1334(5) 0.8230(4) 0.9559(4) 0.0396(14) Uani 1 1 d . . . . .
H54 H 0.1387 0.8561 0.9900 0.048 Uiso 1 1 calc R . . . .
C55 C 0.2128(5) 0.7699(3) 0.9366(4) 0.0336(12) Uani 1 1 d . . . . .
C56 C 0.3033(5) 0.7682(3) 0.9698(4) 0.0363(13) Uani 1 1 d . . . . .
C57 C 0.3823(6) 0.7169(4) 0.9469(5) 0.0473(16) Uani 1 1 d . . . . .
H57 H 0.3784 0.6839 0.9123 0.057 Uiso 1 1 calc R . . . .
C58 C 0.4672(7) 0.7140(5) 0.9747(6) 0.063(2) Uani 1 1 d . . . . .
H58 H 0.5219 0.6793 0.9586 0.076 Uiso 1 1 calc R . . . .
C59 C 0.4726(7) 0.7621(6) 1.0267(6) 0.065(2) Uani 1 1 d . . . . .
H59 H 0.5295 0.7588 1.0472 0.078 Uiso 1 1 calc R . . . .
C60 C 0.3964(8) 0.8126(5) 1.0471(6) 0.065(2) Uani 1 1 d . . . . .
H60 H 0.4021 0.8472 1.0797 0.078 Uiso 1 1 calc R . . . .
C61 C 0.3114(7) 0.8154(4) 1.0221(5) 0.0550(19) Uani 1 1 d . . . . .
H61 H 0.2567 0.8496 1.0401 0.066 Uiso 1 1 calc R . . . .
C62 C 0.1664(5) 0.4085(4) 0.8602(4) 0.0325(12) Uani 1 1 d . . . . .
H62 H 0.1007 0.4320 0.8804 0.039 Uiso 1 1 calc R . . . .
C63 C 0.1675(5) 0.3228(4) 0.8971(4) 0.0384(13) Uani 1 1 d . . . . .
H63 H 0.1024 0.2881 0.9414 0.046 Uiso 1 1 calc R . . . .
C64 C 0.2632(5) 0.2883(4) 0.8691(4) 0.0420(14) Uani 1 1 d . . . . .
H64 H 0.2641 0.2300 0.8949 0.050 Uiso 1 1 calc R . . . .
C65 C 0.3554(5) 0.3373(4) 0.8050(5) 0.0429(14) Uani 1 1 d . . . . .
H65 H 0.4207 0.3131 0.7857 0.051 Uiso 1 1 calc R . . . .
C66 C 0.3561(5) 0.4226(4) 0.7671(4) 0.0379(13) Uani 1 1 d . . . . .
H66 H 0.4217 0.4563 0.7224 0.045 Uiso 1 1 calc R . . . .
C67 C 0.2601(4) 0.4595(3) 0.7945(4) 0.0282(11) Uani 1 1 d . . . . .
C68 C 0.2576(4) 0.5507(3) 0.7587(4) 0.0292(11) Uani 1 1 d . . . . .
C69 C 0.3262(5) 0.5944(4) 0.6675(4) 0.0358(13) Uani 1 1 d . . . . .
H69 H 0.3628 0.5630 0.6302 0.043 Uiso 1 1 calc R . . . .
C70 C 0.3429(5) 0.6820(4) 0.6294(4) 0.0329(12) Uani 1 1 d . . . . .
C71 C 0.4288(5) 0.7246(4) 0.5373(4) 0.0384(13) Uani 1 1 d . . . . .
C72 C 0.4411(7) 0.8108(5) 0.5016(6) 0.066(2) Uani 1 1 d . . . . .
H72 H 0.3945 0.8415 0.5353 0.080 Uiso 1 1 calc R . . . .
C73 C 0.5216(8) 0.8528(5) 0.4163(6) 0.085(3) Uani 1 1 d . . . . .
H73 H 0.5324 0.9121 0.3946 0.102 Uiso 1 1 calc R . . . .
C74 C 0.5851(6) 0.8111(6) 0.3634(6) 0.068(2) Uani 1 1 d . . . . .
H74 H 0.6375 0.8406 0.3044 0.082 Uiso 1 1 calc R . . . .
C75 C 0.5719(6) 0.7273(5) 0.3966(5) 0.0574(19) Uani 1 1 d . . . . .
H75 H 0.6166 0.6977 0.3603 0.069 Uiso 1 1 calc R . . . .
C76 C 0.4944(5) 0.6817(5) 0.4830(4) 0.0463(15) Uani 1 1 d . . . . .
H76 H 0.4865 0.6224 0.5044 0.056 Uiso 1 1 calc R . . . .

loop_
_atom_site_aniso_label
_atom_site_aniso_U_11
_atom_site_aniso_U_22
_atom_site_aniso_U_33
_atom_site_aniso_U_23
_atom_site_aniso_U_13
_atom_site_aniso_U_12
Er1 0.03166(15) 0.02662(14) 0.02569(14) -0.01152(10) -0.00637(10) -0.00293(10)
Er2 0.03154(15) 0.02407(13) 0.02903(14) -0.01290(10) -0.00824(11) 0.00103(10)
O1 0.043(3) 0.033(2) 0.056(3) -0.014(2) -0.009(2) 0.0017(19)
O2 0.043(2) 0.0190(16) 0.031(2) -0.0099(15) -0.0148(17) -0.0008(16)
O3 0.045(3) 0.043(2) 0.043(2) -0.017(2) -0.014(2) -0.008(2)
O4 0.039(2) 0.033(2) 0.0275(19) -0.0139(16) -0.0063(17) -0.0083(17)
O5 0.0296(19) 0.0239(17) 0.0267(18) -0.0095(14) -0.0084(15) -0.0040(15)
O6 0.037(2) 0.033(2) 0.030(2) -0.0133(17) -0.0079(17) 0.0002(17)
O7 0.034(2) 0.0305(19) 0.030(2) -0.0104(16) -0.0068(17) 0.0012(16)
O8 0.041(2) 0.0284(19) 0.039(2) -0.0138(18) 0.0009(19) -0.0045(17)
O9 0.029(2) 0.036(2) 0.031(2) -0.0129(17) -0.0088(16) -0.0021(16)
O10 0.035(2) 0.037(2) 0.028(2) -0.0101(17) -0.0111(17) -0.0034(17)
O11 0.039(2) 0.0306(19) 0.036(2) -0.0164(17) -0.0079(18) 0.0046(17)
O12 0.041(2) 0.035(2) 0.041(2) -0.0240(18) -0.0176(19) 0.0063(18)
O13 0.032(2) 0.0269(18) 0.032(2) -0.0120(16) -0.0059(16) 0.0026(16)
O14 0.033(2) 0.031(2) 0.036(2) -0.0122(17) -0.0023(17) 0.0024(17)
C1 0.062(5) 0.046(4) 0.053(4) -0.020(3) -0.020(4) 0.015(3)
C2 0.064(5) 0.046(4) 0.051(4) -0.023(3) -0.026(4) 0.021(3)
C3 0.077(6) 0.037(4) 0.073(5) -0.016(4) -0.038(5) 0.018(4)
C4 0.102(7) 0.046(4) 0.100(7) -0.040(5) -0.056(6) 0.020(5)
C5 0.095(6) 0.032(3) 0.082(6) -0.024(4) -0.036(5) 0.000(4)
C6 0.065(4) 0.028(3) 0.043(4) -0.017(3) -0.016(3) -0.004(3)
C7 0.046(3) 0.027(3) 0.037(3) -0.015(2) -0.015(3) 0.004(2)
C8 0.049(4) 0.053(4) 0.065(5) -0.015(4) -0.019(4) -0.006(3)
C9 0.034(3) 0.030(3) 0.028(3) -0.012(2) -0.009(2) 0.004(2)
C10 0.028(3) 0.026(2) 0.029(3) -0.010(2) -0.006(2) 0.003(2)
C11 0.034(3) 0.030(3) 0.027(3) -0.006(2) -0.006(2) -0.003(2)
C12 0.047(4) 0.024(3) 0.043(3) -0.011(2) -0.010(3) -0.006(2)
C13 0.040(3) 0.027(3) 0.033(3) -0.011(2) -0.005(2) -0.005(2)
C14 0.034(3) 0.030(3) 0.029(3) -0.010(2) -0.011(2) -0.001(2)
C15 0.027(3) 0.023(2) 0.032(3) -0.013(2) -0.009(2) 0.004(2)
C16 0.042(3) 0.034(3) 0.034(3) -0.022(2) -0.011(3) 0.002(2)
C17 0.039(3) 0.039(3) 0.049(4) -0.018(3) -0.015(3) 0.002(3)
C18 0.050(4) 0.033(3) 0.070(5) -0.021(3) -0.016(4) 0.003(3)
C19 0.040(4) 0.052(4) 0.076(5) -0.043(4) -0.004(4) -0.002(3)
C20 0.041(4) 0.070(5) 0.050(4) -0.038(4) -0.002(3) -0.003(3)
C21 0.046(4) 0.051(4) 0.044(4) -0.025(3) -0.010(3) 0.002(3)
C22 0.023(3) 0.033(3) 0.043(3) -0.020(2) -0.007(2) 0.002(2)
C23 0.028(3) 0.032(3) 0.037(3) -0.016(2) -0.011(2) 0.000(2)
C24 0.043(3) 0.035(3) 0.030(3) -0.011(2) 0.008(3) -0.004(3)
C25 0.042(3) 0.031(3) 0.042(3) -0.013(3) 0.002(3) -0.005(3)
C26 0.057(4) 0.034(3) 0.070(5) -0.019(3) 0.006(4) -0.005(3)
C27 0.142(10) 0.044(5) 0.066(6) -0.013(4) 0.033(6) -0.018(5)
C28 0.130(8) 0.059(5) 0.095(7) -0.021(5) 0.003(6) -0.008(5)
C29 0.094(6) 0.052(4) 0.097(7) -0.020(5) 0.015(5) -0.015(4)
C30 0.099(7) 0.042(4) 0.099(8) -0.030(5) 0.005(6) -0.016(5)
C31 0.056(5) 0.038(4) 0.086(6) -0.025(4) 0.004(4) -0.009(3)
C32 0.035(3) 0.039(3) 0.039(3) -0.016(3) -0.010(3) 0.006(3)
C33 0.044(4) 0.046(4) 0.032(3) -0.013(3) 0.001(3) -0.003(3)
C34 0.038(4) 0.061(4) 0.042(4) -0.028(3) 0.004(3) -0.011(3)
C35 0.030(3) 0.061(4) 0.051(4) -0.036(3) -0.007(3) 0.000(3)
C36 0.036(3) 0.042(3) 0.041(3) -0.019(3) -0.014(3) 0.003(3)
C37 0.031(3) 0.030(3) 0.034(3) -0.020(2) -0.008(2) -0.002(2)
C38 0.033(3) 0.021(2) 0.034(3) -0.011(2) -0.009(2) 0.003(2)
C39 0.035(3) 0.037(3) 0.031(3) -0.017(2) -0.009(2) 0.000(2)
C40 0.035(3) 0.027(2) 0.027(3) -0.012(2) -0.011(2) 0.007(2)
C41 0.041(3) 0.029(3) 0.030(3) -0.013(2) -0.017(2) 0.010(2)
C42 0.043(4) 0.072(5) 0.032(3) -0.017(3) -0.010(3) -0.013(3)
C43 0.060(5) 0.087(6) 0.046(4) -0.032(4) -0.028(4) 0.000(4)
C44 0.057(4) 0.068(5) 0.036(3) -0.028(3) -0.019(3) 0.019(4)
C45 0.042(4) 0.092(6) 0.042(4) -0.037(4) -0.002(3) -0.003(4)
C46 0.045(4) 0.072(5) 0.043(4) -0.032(4) -0.009(3) -0.003(3)
C47 0.066(5) 0.050(4) 0.082(6) -0.028(4) -0.013(5) 0.020(4)
C48 0.092(8) 0.082(7) 0.112(9) -0.041(7) -0.025(7) 0.052(6)
C49 0.082(7) 0.046(5) 0.128(10) -0.035(6) 0.006(7) 0.024(5)
C50 0.075(6) 0.044(4) 0.087(7) -0.044(4) 0.003(5) 0.001(4)
C51 0.058(4) 0.044(4) 0.058(4) -0.035(3) 0.010(4) -0.012(3)
C52 0.043(4) 0.027(3) 0.059(4) -0.020(3) -0.003(3) 0.004(3)
C53 0.036(3) 0.025(3) 0.041(3) -0.012(2) -0.002(3) -0.006(2)
C54 0.048(4) 0.033(3) 0.039(3) -0.020(3) -0.012(3) 0.003(3)
C55 0.037(3) 0.030(3) 0.032(3) -0.015(2) -0.009(2) -0.001(2)
C56 0.048(3) 0.028(3) 0.031(3) -0.008(2) -0.015(3) -0.005(3)
C57 0.050(4) 0.045(4) 0.051(4) -0.019(3) -0.022(3) 0.000(3)
C58 0.051(4) 0.075(5) 0.074(6) -0.035(5) -0.028(4) 0.006(4)
C59 0.065(5) 0.072(5) 0.067(5) -0.020(4) -0.037(4) -0.005(4)
C60 0.094(6) 0.064(5) 0.060(5) -0.033(4) -0.044(5) 0.000(5)
C61 0.085(6) 0.045(4) 0.042(4) -0.022(3) -0.027(4) 0.006(4)
C62 0.034(3) 0.041(3) 0.029(3) -0.022(2) -0.011(2) 0.006(2)
C63 0.050(4) 0.029(3) 0.029(3) -0.010(2) -0.008(3) -0.003(3)
C64 0.051(4) 0.028(3) 0.046(4) -0.016(3) -0.016(3) 0.010(3)
C65 0.039(3) 0.038(3) 0.052(4) -0.021(3) -0.015(3) 0.013(3)
C66 0.031(3) 0.035(3) 0.041(3) -0.013(3) -0.007(3) 0.006(2)
C67 0.028(3) 0.029(3) 0.030(3) -0.015(2) -0.010(2) 0.003(2)
C68 0.026(3) 0.031(3) 0.037(3) -0.014(2) -0.016(2) 0.002(2)
C69 0.032(3) 0.038(3) 0.037(3) -0.021(3) -0.008(2) 0.004(2)
C70 0.027(3) 0.042(3) 0.031(3) -0.016(2) -0.010(2) 0.004(2)
C71 0.028(3) 0.047(3) 0.035(3) -0.014(3) -0.006(2) -0.001(3)
C72 0.056(5) 0.047(4) 0.059(5) -0.013(4) 0.011(4) -0.014(4)
C73 0.079(6) 0.049(4) 0.070(6) -0.007(4) 0.019(5) -0.018(4)
C74 0.042(4) 0.074(6) 0.053(5) -0.012(4) 0.010(3) -0.013(4)
C75 0.041(4) 0.080(5) 0.045(4) -0.030(4) -0.004(3) 0.004(4)
C76 0.037(3) 0.057(4) 0.040(3) -0.020(3) -0.006(3) 0.005(3)

loop_
_atom_type_symbol
_atom_type_description
_atom_type_scat_dispersion_real
_atom_type_scat_dispersion_imag
_atom_type_scat_source
C C 0.0033 0.0016 'International Tables Vol C Tables 4.2.6.8 and 6.1.1.4'
H H 0.0000 0.0000 'International Tables Vol C Tables 4.2.6.8 and 6.1.1.4'
Er Er -0.2586 4.9576 'International Tables Vol C Tables 4.2.6.8 and 6.1.1.4'
O O 0.0106 0.0060 'International Tables Vol C Tables 4.2.6.8 and 6.1.1.4'

loop_
_geom_angle_atom_site_label_1
_geom_angle_atom_site_label_2
_geom_angle_atom_site_label_3
_geom_angle
_geom_angle_site_symmetry_1
_geom_angle_site_symmetry_3
O1 Er1 Er2 104.90(13) . .
O1 Er1 O4 139.55(14) . .
O2 Er1 Er2 35.59(9) . .
O2 Er1 O1 72.73(16) . .
O2 Er1 O4 130.63(13) . .
O2 Er1 O5 68.04(12) . .
O2 Er1 O8 76.75(14) . .
O2 Er1 O9 107.45(14) . .
O4 Er1 Er2 95.62(9) . .
O5 Er1 Er2 35.81(8) . .
O5 Er1 O1 120.03(15) . .
O5 Er1 O4 63.02(12) . .
O7 Er1 Er2 94.51(11) . .
O7 Er1 O1 142.99(15) . .
O7 Er1 O2 111.97(14) . .
O7 Er1 O4 66.69(13) . .
O7 Er1 O5 94.08(14) . .
O7 Er1 O8 72.73(14) . .
O7 Er1 O9 133.77(14) . .
O8 Er1 Er2 100.33(12) . .
O8 Er1 O1 72.97(15) . .
O8 Er1 O4 137.29(13) . .
O8 Er1 O5 134.32(15) . .
O9 Er1 Er2 104.13(10) . .
O9 Er1 O1 71.71(15) . .
O9 Er1 O4 69.62(13) . .
O9 Er1 O5 78.94(14) . .
O9 Er1 O8 141.04(15) . .
O10 Er1 Er2 173.90(10) . .
O10 Er1 O1 80.76(16) . .
O10 Er1 O2 150.49(14) . .
O10 Er1 O4 78.44(14) . .
O10 Er1 O5 139.17(13) . .
O10 Er1 O7 81.91(15) . .
O10 Er1 O8 83.38(16) . .
O10 Er1 O9 75.26(14) . .
O2 Er2 Er1 35.04(9) . .
O2 Er2 O3 65.01(14) . .
O2 Er2 O6 118.62(14) . .
O3 Er2 Er1 94.73(11) . .
O5 Er2 Er1 36.23(9) . .
O5 Er2 O2 67.91(13) . .
O5 Er2 O3 130.94(14) . .
O5 Er2 O6 74.47(13) . .
O6 Er2 Er1 106.17(10) . .
O6 Er2 O3 142.19(14) . .
O11 Er2 Er1 102.09(11) . .
O11 Er2 O2 75.52(14) . .
O11 Er2 O3 71.81(15) . .
O11 Er2 O5 108.94(14) . .
O11 Er2 O6 73.18(14) . .
O11 Er2 O13 143.25(14) . .
O12 Er2 Er1 167.64(10) . .
O12 Er2 O2 134.36(13) . .
O12 Er2 O3 72.94(15) . .
O12 Er2 O5 156.11(14) . .
O12 Er2 O6 84.82(15) . .
O12 Er2 O11 75.29(15) . .
O12 Er2 O13 85.04(14) . .
O13 Er2 Er1 103.14(10) . .
O13 Er2 O2 136.69(13) . .
O13 Er2 O3 131.47(14) . .
O13 Er2 O5 78.11(13) . .
O13 Er2 O6 74.40(14) . .
O14 Er2 Er1 73.46(11) . .
O14 Er2 O2 80.87(15) . .
O14 Er2 O3 69.25(15) . .
O14 Er2 O5 90.72(14) . .
O14 Er2 O6 146.61(13) . .
O14 Er2 O11 140.17(14) . .
O14 Er2 O12 100.61(15) . .
O14 Er2 O13 73.31(14) . .
C1 O1 Er1 133.0(5) . .
Er1 O2 Er2 109.37(14) . .
C7 O2 Er1 127.8(4) . .
C7 O2 Er2 121.9(4) . .
C6 O3 Er2 114.3(4) . .
C8 O3 Er2 129.3(4) . .
C8 O3 C6 116.3(5) . .
C14 O4 Er1 113.2(3) . .
C14 O4 C16 117.6(4) . .
C16 O4 Er1 127.9(3) . .
Er2 O5 Er1 107.95(14) . .
C15 O5 Er1 121.5(3) . .
C15 O5 Er2 130.5(3) . .
C9 O6 Er2 133.2(4) . .
C23 O7 Er1 131.8(4) . .
C25 O8 Er1 133.5(4) . .
C38 O9 Er1 133.2(3) . .
C40 O10 Er1 136.4(4) . .
C53 O11 Er2 133.7(4) . .
C55 O12 Er2 134.2(4) . .
C68 O13 Er2 133.7(4) . .
C70 O14 Er2 137.9(4) . .
O1 C1 H1 117.6 . .
O1 C1 C2 124.8(7) . .
C2 C1 H1 117.6 . .
C1 C2 C3 116.6(7) . .
C1 C2 C7 124.0(6) . .
C7 C2 C3 119.4(7) . .
C2 C3 H3 120.8 . .
C4 C3 C2 118.3(7) . .
C4 C3 H3 120.8 . .
C3 C4 H4 118.2 . .
C5 C4 C3 123.6(7) . .
C5 C4 H4 118.2 . .
C4 C5 H5 120.7 . .
C4 C5 C6 118.6(9) . .
C6 C5 H5 120.7 . .
O3 C6 C7 112.4(5) . .
C5 C6 O3 124.1(7) . .
C5 C6 C7 123.4(7) . .
O2 C7 C2 125.3(6) . .
O2 C7 C6 118.2(5) . .
C2 C7 C6 116.5(6) . .
O3 C8 H8A 109.5 . .
O3 C8 H8B 109.5 . .
O3 C8 H8C 109.5 . .
H8A C8 H8B 109.5 . .
H8A C8 H8C 109.5 . .
H8B C8 H8C 109.5 . .
O6 C9 H9 116.8 . .
O6 C9 C10 126.3(5) . .
C10 C9 H9 116.8 . .
C11 C10 C9 116.2(5) . .
C15 C10 C9 123.5(5) . .
C15 C10 C11 120.3(5) . .
C10 C11 H11 119.5 . .
C12 C11 C10 121.0(5) . .
C12 C11 H11 119.5 . .
C11 C12 H12 120.0 . .
C11 C12 C13 120.1(5) . .
C13 C12 H12 120.0 . .
C12 C13 H13 120.1 . .
C14 C13 C12 119.8(5) . .
C14 C13 H13 120.1 . .
O4 C14 C13 124.4(5) . .
O4 C14 C15 114.0(5) . .
C13 C14 C15 121.5(5) . .
O5 C15 C10 124.2(5) . .
O5 C15 C14 118.5(5) . .
C10 C15 C14 117.2(5) . .
O4 C16 H16A 109.5 . .
O4 C16 H16B 109.5 . .
O4 C16 H16C 109.5 . .
H16A C16 H16B 109.5 . .
H16A C16 H16C 109.5 . .
H16B C16 H16C 109.5 . .
C18 C17 H17 119.9 . .
C18 C17 C22 120.2(7) . .
C22 C17 H17 119.9 . .
C17 C18 H18 119.6 . .
C19 C18 C17 120.8(7) . .
C19 C18 H18 119.6 . .
C18 C19 H19 120.1 . .
C18 C19 C20 119.9(6) . .
C20 C19 H19 120.1 . .
C19 C20 H20 120.4 . .
C19 C20 C21 119.2(7) . .
C21 C20 H20 120.4 . .
C20 C21 H21 119.9 . .
C22 C21 C20 120.3(7) . .
C22 C21 H21 119.9 . .
C17 C22 C21 119.6(6) . .
C17 C22 C23 118.6(5) . .
C21 C22 C23 121.6(6) . .
O7 C23 C22 116.1(5) . .
O7 C23 C24 124.2(5) . .
C24 C23 C22 119.7(5) . .
C23 C24 H24 118.8 . .
C23 C24 C25 122.4(5) . .
C25 C24 H24 118.8 . .
O8 C25 C24 124.0(5) . .
O8 C25 C26 116.3(6) . .
C24 C25 C26 119.5(6) . .
C27 C26 C25 122.0(7) . .
C31 C26 C25 118.6(7) . .
C31 C26 C27 119.4(7) . .
C26 C27 H27 119.9 . .
C28 C27 C26 120.3(10) . .
C28 C27 H27 119.9 . .
C27 C28 H28 120.4 . .
C27 C28 C29 119.3(11) . .
C29 C28 H28 120.4 . .
C28 C29 H29 119.4 . .
C30 C29 C28 121.1(9) . .
C30 C29 H29 119.4 . .
C29 C30 H30 120.0 . .
C29 C30 C31 119.9(9) . .
C31 C30 H30 120.0 . .
C26 C31 C30 120.0(9) . .
C26 C31 H31 120.0 . .
C30 C31 H31 120.0 . .
C33 C32 H32 119.6 . .
C33 C32 C37 120.8(6) . .
C37 C32 H32 119.6 . .
C32 C33 H33 120.4 . .
C32 C33 C34 119.1(6) . .
C34 C33 H33 120.4 . .
C33 C34 H34 119.9 . .
C35 C34 C33 120.3(6) . .
C35 C34 H34 119.9 . .
C34 C35 H35 119.8 . .
C34 C35 C36 120.3(6) . .
C36 C35 H35 119.8 . .
C35 C36 H36 119.7 . .
C37 C36 C35 120.6(6) . .
C37 C36 H36 119.7 . .
C32 C37 C38 118.5(5) . .
C36 C37 C32 118.8(5) . .
C36 C37 C38 122.6(5) . .
O9 C38 C37 116.3(5) . .
O9 C38 C39 125.0(5) . .
C39 C38 C37 118.4(5) . .
C38 C39 H39 117.7 . .
C40 C39 C38 124.5(6) . .
C40 C39 H39 117.7 . .
O10 C40 C39 123.6(5) . .
O10 C40 C41 114.8(5) . .
C39 C40 C41 121.6(5) . .
C42 C41 C40 123.5(5) . .
C46 C41 C40 119.6(6) . .
C46 C41 C42 116.8(6) . .
C41 C42 H42 119.7 . .
C43 C42 C41 120.6(6) . .
C43 C42 H42 119.7 . .
C42 C43 H43 119.6 . .
C44 C43 C42 120.8(7) . .
C44 C43 H43 119.6 . .
C43 C44 H44 120.2 . .
C43 C44 C45 119.5(6) . .
C45 C44 H44 120.2 . .
C44 C45 H45 119.9 . .
C44 C45 C46 120.2(7) . .
C46 C45 H45 119.9 . .
C41 C46 H46 118.9 . .
C45 C46 C41 122.1(7) . .
C45 C46 H46 118.9 . .
C48 C47 H47 120.1 . .
C52 C47 H47 120.1 . .
C52 C47 C48 119.7(10) . .
C47 C48 H48 120.1 . .
C49 C48 C47 119.9(11) . .
C49 C48 H48 120.1 . .
C48 C49 H49 119.6 . .
C50 C49 C48 120.8(9) . .
C50 C49 H49 119.6 . .
C49 C50 H50 119.3 . .
C49 C50 C51 121.5(9) . .
C51 C50 H50 119.3 . .
C50 C51 H51 120.4 . .
C52 C51 C50 119.1(9) . .
C52 C51 H51 120.4 . .
C47 C52 C51 119.0(7) . .
C47 C52 C53 119.1(7) . .
C51 C52 C53 121.7(7) . .
O11 C53 C52 115.9(6) . .
O11 C53 C54 124.5(5) . .
C54 C53 C52 119.6(6) . .
C53 C54 H54 117.6 . .
C53 C54 C55 124.7(5) . .
C55 C54 H54 117.6 . .
O12 C55 C54 124.7(6) . .
O12 C55 C56 116.0(5) . .
C54 C55 C56 119.2(5) . .
C57 C56 C55 117.6(5) . .
C57 C56 C61 118.3(6) . .
C61 C56 C55 124.1(6) . .
C56 C57 H57 120.1 . .
C56 C57 C58 119.7(7) . .
C58 C57 H57 120.1 . .
C57 C58 H58 119.9 . .
C57 C58 C59 120.3(8) . .
C59 C58 H58 119.9 . .
C58 C59 H59 120.3 . .
C60 C59 C58 119.4(8) . .
C60 C59 H59 120.3 . .
C59 C60 H60 119.3 . .
C59 C60 C61 121.4(7) . .
C61 C60 H60 119.3 . .
C56 C61 H61 119.6 . .
C60 C61 C56 120.8(7) . .
C60 C61 H61 119.6 . .
C63 C62 H62 119.7 . .
C67 C62 H62 119.7 . .
C67 C62 C63 120.5(5) . .
C62 C63 H63 120.0 . .
C64 C63 C62 120.1(6) . .
C64 C63 H63 120.0 . .
C63 C64 H64 120.0 . .
C65 C64 C63 120.0(6) . .
C65 C64 H64 120.0 . .
C64 C65 H65 119.6 . .
C64 C65 C66 120.9(6) . .
C66 C65 H65 119.6 . .
C65 C66 H66 119.8 . .
C65 C66 C67 120.3(6) . .
C67 C66 H66 119.8 . .
C62 C67 C66 118.2(5) . .
C62 C67 C68 119.4(5) . .
C66 C67 C68 122.3(5) . .
O13 C68 C67 117.1(5) . .
O13 C68 C69 125.0(5) . .
C69 C68 C67 117.9(5) . .
C68 C69 H69 118.4 . .
C70 C69 C68 123.1(5) . .
C70 C69 H69 118.4 . .
O14 C70 C69 123.0(5) . .
O14 C70 C71 116.6(5) . .
C69 C70 C71 120.4(5) . .
C72 C71 C70 118.6(6) . .
C72 C71 C76 117.9(6) . .
C76 C71 C70 123.4(6) . .
C71 C72 H72 119.9 . .
C71 C72 C73 120.2(7) . .
C73 C72 H72 119.9 . .
C72 C73 H73 119.1 . .
C74 C73 C72 121.8(8) . .
C74 C73 H73 119.1 . .
C73 C74 H74 120.8 . .
C75 C74 C73 118.4(7) . .
C75 C74 H74 120.8 . .
C74 C75 H75 118.8 . .
C74 C75 C76 122.3(7) . .
C76 C75 H75 118.8 . .
C71 C76 C75 119.3(7) . .
C71 C76 H76 120.4 . .
C75 C76 H76 120.4 . .

loop_
_geom_bond_atom_site_label_1
_geom_bond_atom_site_label_2
_geom_bond_distance
_geom_bond_site_symmetry_2
Er1 Er2 3.7863(9) .
Er1 O1 2.408(4) .
Er1 O2 2.304(4) .
Er1 O4 2.628(4) .
Er1 O5 2.353(4) .
Er1 O7 2.254(4) .
Er1 O8 2.319(4) .
Er1 O9 2.306(4) .
Er1 O10 2.235(4) .
Er2 O2 2.336(4) .
Er2 O3 2.531(4) .
Er2 O5 2.329(4) .
Er2 O6 2.354(4) .
Er2 O11 2.316(4) .
Er2 O12 2.258(4) .
Er2 O13 2.323(4) .
Er2 O14 2.257(4) .
O1 C1 1.219(8) .
O2 C7 1.323(6) .
O3 C6 1.433(8) .
O3 C8 1.392(8) .
O4 C14 1.360(7) .
O4 C16 1.436(6) .
O5 C15 1.330(6) .
O6 C9 1.248(7) .
O7 C23 1.270(7) .
O8 C25 1.263(7) .
O9 C38 1.275(7) .
O10 C40 1.267(7) .
O11 C53 1.276(7) .
O12 C55 1.278(6) .
O13 C68 1.270(6) .
O14 C70 1.271(7) .
C1 H1 0.9500 .
C1 C2 1.392(11) .
C2 C3 1.462(10) .
C2 C7 1.401(9) .
C3 H3 0.9500 .
C3 C4 1.378(12) .
C4 H4 0.9500 .
C4 C5 1.347(12) .
C5 H5 0.9500 .
C5 C6 1.363(9) .
C6 C7 1.443(9) .
C8 H8A 0.9800 .
C8 H8B 0.9800 .
C8 H8C 0.9800 .
C9 H9 0.9500 .
C9 C10 1.435(8) .
C10 C11 1.423(7) .
C10 C15 1.407(7) .
C11 H11 0.9500 .
C11 C12 1.355(8) .
C12 H12 0.9500 .
C12 C13 1.408(8) .
C13 H13 0.9500 .
C13 C14 1.385(7) .
C14 C15 1.424(7) .
C16 H16A 0.9800 .
C16 H16B 0.9800 .
C16 H16C 0.9800 .
C17 H17 0.9500 .
C17 C18 1.377(9) .
C17 C22 1.381(9) .
C18 H18 0.9500 .
C18 C19 1.368(11) .
C19 H19 0.9500 .
C19 C20 1.393(11) .
C20 H20 0.9500 .
C20 C21 1.396(9) .
C21 H21 0.9500 .
C21 C22 1.381(9) .
C22 C23 1.493(7) .
C23 C24 1.385(8) .
C24 H24 0.9500 .
C24 C25 1.420(8) .
C25 C26 1.483(9) .
C26 C27 1.433(12) .
C26 C31 1.387(11) .
C27 H27 0.9500 .
C27 C28 1.380(12) .
C28 H28 0.9500 .
C28 C29 1.405(15) .
C29 H29 0.9500 .
C29 C30 1.382(14) .
C30 H30 0.9500 .
C30 C31 1.408(10) .
C31 H31 0.9500 .
C32 H32 0.9500 .
C32 C33 1.387(8) .
C32 C37 1.402(8) .
C33 H33 0.9500 .
C33 C34 1.405(10) .
C34 H34 0.9500 .
C34 C35 1.370(11) .
C35 H35 0.9500 .
C35 C36 1.390(9) .
C36 H36 0.9500 .
C36 C37 1.388(8) .
C37 C38 1.489(8) .
C38 C39 1.408(8) .
C39 H39 0.9500 .
C39 C40 1.391(8) .
C40 C41 1.486(7) .
C41 C42 1.395(9) .
C41 C46 1.383(9) .
C42 H42 0.9500 .
C42 C43 1.394(9) .
C43 H43 0.9500 .
C43 C44 1.357(10) .
C44 H44 0.9500 .
C44 C45 1.369(10) .
C45 H45 0.9500 .
C45 C46 1.375(9) .
C46 H46 0.9500 .
C47 H47 0.9500 .
C47 C48 1.402(12) .
C47 C52 1.381(12) .
C48 H48 0.9500 .
C48 C49 1.379(17) .
C49 H49 0.9500 .
C49 C50 1.318(16) .
C50 H50 0.9500 .
C50 C51 1.401(11) .
C51 H51 0.9500 .
C51 C52 1.400(10) .
C52 C53 1.502(8) .
C53 C54 1.397(9) .
C54 H54 0.9500 .
C54 C55 1.400(8) .
C55 C56 1.521(9) .
C56 C57 1.385(9) .
C56 C61 1.410(8) .
C57 H57 0.9500 .
C57 C58 1.388(10) .
C58 H58 0.9500 .
C58 C59 1.405(11) .
C59 H59 0.9500 .
C59 C60 1.344(12) .
C60 H60 0.9500 .
C60 C61 1.359(11) .
C61 H61 0.9500 .
C62 H62 0.9500 .
C62 C63 1.395(8) .
C62 C67 1.383(8) .
C63 H63 0.9500 .
C63 C64 1.385(9) .
C64 H64 0.9500 .
C64 C65 1.351(9) .
C65 H65 0.9500 .
C65 C66 1.388(8) .
C66 H66 0.9500 .
C66 C67 1.407(8) .
C67 C68 1.483(7) .
C68 C69 1.415(8) .
C69 H69 0.9500 .
C69 C70 1.406(8) .
C70 C71 1.492(8) .
C71 C72 1.382(10) .
C71 C76 1.399(9) .
C72 H72 0.9500 .
C72 C73 1.395(10) .
C73 H73 0.9500 .
C73 C74 1.359(12) .
C74 H74 0.9500 .
C74 C75 1.343(11) .
C75 H75 0.9500 .
C75 C76 1.404(10) .
C76 H76 0.9500 .

loop_
_geom_torsion_atom_site_label_1
_geom_torsion_atom_site_label_2
_geom_torsion_atom_site_label_3
_geom_torsion_atom_site_label_4
_geom_torsion
_geom_torsion_site_symmetry_1
_geom_torsion_site_symmetry_2
_geom_torsion_site_symmetry_3
_geom_torsion_site_symmetry_4
Er1 O1 C1 C2 -12.6(12) . . . .
Er1 O2 C7 C2 36.5(8) . . . .
Er1 O2 C7 C6 -144.4(5) . . . .
Er1 O4 C14 C13 157.1(5) . . . .
Er1 O4 C14 C15 -22.5(6) . . . .
Er1 O5 C15 C10 -151.5(4) . . . .
Er1 O5 C15 C14 26.1(6) . . . .
Er1 O7 C23 C22 -146.1(4) . . . .
Er1 O7 C23 C24 36.5(9) . . . .
Er1 O8 C25 C24 -9.3(12) . . . .
Er1 O8 C25 C26 174.1(5) . . . .
Er1 O9 C38 C37 169.2(3) . . . .
Er1 O9 C38 C39 -5.0(8) . . . .
Er1 O10 C40 C39 18.9(8) . . . .
Er1 O10 C40 C41 -158.3(4) . . . .
Er2 O2 C7 C2 -155.2(5) . . . .
Er2 O2 C7 C6 23.9(7) . . . .
Er2 O3 C6 C5 159.1(6) . . . .
Er2 O3 C6 C7 -20.2(6) . . . .
Er2 O5 C15 C10 28.9(7) . . . .
Er2 O5 C15 C14 -153.5(4) . . . .
Er2 O6 C9 C10 -6.4(9) . . . .
Er2 O11 C53 C52 177.2(4) . . . .
Er2 O11 C53 C54 -3.0(9) . . . .
Er2 O12 C55 C54 17.7(9) . . . .
Er2 O12 C55 C56 -162.0(4) . . . .
Er2 O13 C68 C67 -170.0(3) . . . .
Er2 O13 C68 C69 12.8(8) . . . .
Er2 O14 C70 C69 -11.5(9) . . . .
Er2 O14 C70 C71 170.0(4) . . . .
O1 C1 C2 C3 171.2(7) . . . .
O1 C1 C2 C7 -8.0(12) . . . .
O3 C6 C7 O2 -0.1(8) . . . .
O3 C6 C7 C2 179.1(6) . . . .
O4 C14 C15 O5 0.8(7) . . . .
O4 C14 C15 C10 178.6(5) . . . .
O6 C9 C10 C11 171.3(6) . . . .
O6 C9 C10 C15 -9.9(9) . . . .
O7 C23 C24 C25 -3.5(11) . . . .
O8 C25 C26 C27 -158.1(9) . . . .
O8 C25 C26 C31 21.2(12) . . . .
O9 C38 C39 C40 0.7(9) . . . .
O10 C40 C41 C42 177.1(6) . . . .
O10 C40 C41 C46 1.1(8) . . . .
O11 C53 C54 C55 -6.9(10) . . . .
O12 C55 C56 C57 1.7(8) . . . .
O12 C55 C56 C61 -178.4(6) . . . .
O13 C68 C69 C70 6.6(9) . . . .
O14 C70 C71 C72 -2.8(9) . . . .
O14 C70 C71 C76 -179.4(6) . . . .
C1 C2 C3 C4 -176.2(8) . . . .
C1 C2 C7 O2 -4.3(11) . . . .
C1 C2 C7 C6 176.5(7) . . . .
C2 C3 C4 C5 -0.5(15) . . . .
C3 C2 C7 O2 176.5(6) . . . .
C3 C2 C7 C6 -2.6(10) . . . .
C3 C4 C5 C6 -2.4(15) . . . .
C4 C5 C6 O3 -176.5(8) . . . .
C4 C5 C6 C7 2.8(13) . . . .
C5 C6 C7 O2 -179.4(7) . . . .
C5 C6 C7 C2 -0.2(10) . . . .
C7 C2 C3 C4 3.1(12) . . . .
C8 O3 C6 C5 -25.0(10) . . . .
C8 O3 C6 C7 155.7(6) . . . .
C9 C10 C11 C12 -179.6(6) . . . .
C9 C10 C15 O5 -1.8(8) . . . .
C9 C10 C15 C14 -179.4(5) . . . .
C10 C11 C12 C13 -0.7(9) . . . .
C11 C10 C15 O5 177.0(5) . . . .
C11 C10 C15 C14 -0.6(8) . . . .
C11 C12 C13 C14 -1.0(10) . . . .
C12 C13 C14 O4 -177.7(6) . . . .
C12 C13 C14 C15 2.0(9) . . . .
C13 C14 C15 O5 -178.9(5) . . . .
C13 C14 C15 C10 -1.1(8) . . . .
C15 C10 C11 C12 1.5(9) . . . .
C16 O4 C14 C13 -10.7(8) . . . .
C16 O4 C14 C15 169.6(5) . . . .
C17 C18 C19 C20 1.9(11) . . . .
C17 C22 C23 O7 -21.3(8) . . . .
C17 C22 C23 C24 156.2(6) . . . .
C18 C17 C22 C21 3.1(9) . . . .
C18 C17 C22 C23 178.6(6) . . . .
C18 C19 C20 C21 0.9(11) . . . .
C19 C20 C21 C22 -1.8(10) . . . .
C20 C21 C22 C17 -0.2(10) . . . .
C20 C21 C22 C23 -175.6(6) . . . .
C21 C22 C23 O7 154.1(6) . . . .
C21 C22 C23 C24 -28.4(9) . . . .
C22 C17 C18 C19 -4.0(10) . . . .
C22 C23 C24 C25 179.2(6) . . . .
C23 C24 C25 O8 -9.5(12) . . . .
C23 C24 C25 C26 167.0(7) . . . .
C24 C25 C26 C27 25.2(14) . . . .
C24 C25 C26 C31 -155.5(8) . . . .
C25 C26 C27 C28 177.6(11) . . . .
C25 C26 C31 C30 -179.0(9) . . . .
C26 C27 C28 C29 2(2) . . . .
C27 C26 C31 C30 0.3(15) . . . .
C27 C28 C29 C30 -1(2) . . . .
C28 C29 C30 C31 -0.7(19) . . . .
C29 C30 C31 C26 0.9(17) . . . .
C31 C26 C27 C28 -1.7(18) . . . .
C32 C33 C34 C35 0.3(9) . . . .
C32 C37 C38 O9 -36.5(7) . . . .
C32 C37 C38 C39 138.0(5) . . . .
C33 C32 C37 C36 3.4(8) . . . .
C33 C32 C37 C38 -173.1(5) . . . .
C33 C34 C35 C36 2.4(10) . . . .
C34 C35 C36 C37 -2.2(9) . . . .
C35 C36 C37 C32 -0.7(8) . . . .
C35 C36 C37 C38 175.6(5) . . . .
C36 C37 C38 O9 147.1(5) . . . .
C36 C37 C38 C39 -38.3(7) . . . .
C37 C32 C33 C34 -3.2(9) . . . .
C37 C38 C39 C40 -173.3(5) . . . .
C38 C39 C40 O10 -7.0(9) . . . .
C38 C39 C40 C41 170.0(5) . . . .
C39 C40 C41 C42 -0.2(9) . . . .
C39 C40 C41 C46 -176.1(6) . . . .
C40 C41 C42 C43 -177.7(7) . . . .
C40 C41 C46 C45 177.8(7) . . . .
C41 C42 C43 C44 1.2(13) . . . .
C42 C41 C46 C45 1.6(11) . . . .
C42 C43 C44 C45 -0.6(13) . . . .
C43 C44 C45 C46 0.6(13) . . . .
C44 C45 C46 C41 -1.1(13) . . . .
C46 C41 C42 C43 -1.6(11) . . . .
C47 C48 C49 C50 -0.1(17) . . . .
C47 C52 C53 O11 -21.8(9) . . . .
C47 C52 C53 C54 158.4(7) . . . .
C48 C47 C52 C51 0.1(12) . . . .
C48 C47 C52 C53 175.9(8) . . . .
C48 C49 C50 C51 0.5(16) . . . .
C49 C50 C51 C52 -0.7(12) . . . .
C50 C51 C52 C47 0.3(10) . . . .
C50 C51 C52 C53 -175.3(6) . . . .
C51 C52 C53 O11 153.9(6) . . . .
C51 C52 C53 C54 -26.0(9) . . . .
C52 C47 C48 C49 -0.3(16) . . . .
C52 C53 C54 C55 173.0(6) . . . .
C53 C54 C55 O12 -0.2(10) . . . .
C53 C54 C55 C56 179.5(5) . . . .
C54 C55 C56 C57 -178.0(6) . . . .
C54 C55 C56 C61 2.0(9) . . . .
C55 C56 C57 C58 179.2(6) . . . .
C55 C56 C61 C60 -178.0(7) . . . .
C56 C57 C58 C59 0.7(12) . . . .
C57 C56 C61 C60 2.0(10) . . . .
C57 C58 C59 C60 -1.8(13) . . . .
C58 C59 C60 C61 3.1(14) . . . .
C59 C60 C61 C56 -3.2(13) . . . .
C61 C56 C57 C58 -0.7(10) . . . .
C62 C63 C64 C65 -1.0(10) . . . .
C62 C67 C68 O13 34.8(7) . . . .
C62 C67 C68 C69 -147.8(5) . . . .
C63 C62 C67 C66 -0.8(8) . . . .
C63 C62 C67 C68 -178.0(5) . . . .
C63 C64 C65 C66 0.6(10) . . . .
C64 C65 C66 C67 -0.3(10) . . . .
C65 C66 C67 C62 0.4(9) . . . .
C65 C66 C67 C68 177.5(6) . . . .
C66 C67 C68 O13 -142.3(6) . . . .
C66 C67 C68 C69 35.1(8) . . . .
C67 C62 C63 C64 1.1(9) . . . .
C67 C68 C69 C70 -170.6(5) . . . .
C68 C69 C70 O14 -7.9(9) . . . .
C68 C69 C70 C71 170.6(6) . . . .
C69 C70 C71 C72 178.7(7) . . . .
C69 C70 C71 C76 2.1(10) . . . .
C70 C71 C72 C73 179.0(8) . . . .
C70 C71 C76 C75 178.9(6) . . . .
C71 C72 C73 C74 4.5(17) . . . .
C72 C71 C76 C75 2.2(11) . . . .
C72 C73 C74 C75 -2.8(16) . . . .
C73 C74 C75 C76 0.8(14) . . . .
C74 C75 C76 C71 -0.6(12) . . . .
C76 C71 C72 C73 -4.1(13) . . . .
